data_4020757
loop_
_publ_author_name
'Katherine S. Dunne'
'Fabrice Bisaro'
'Barbara Odell'
'Jean-Marc Paris'
'V\'eronique Gouverneur'

_publ_section_title
;
 Diastereoselective Ring-Closing Metathesis:
 Synthesis of P-Stereogenic Phosphinates from
 Prochiral Phosphinic Acid Derivatives
;
_journal_name_full 'Journal of Organic Chemistry'
_journal_page_first 10803
_journal_page_last 10809
_journal_paper_doi 10.1021/jo0518708
_journal_volume 70
_journal_year 2005
_chemical_formula_moiety ' C18 H17 O2 P1 '
_chemical_formula_sum 'C18 H17 O2 P'
_chemical_formula_weight 296.31
_space_group_IT_number 14
_symmetry_cell_setting monoclinic
_symmetry_space_group_name_Hall '-P 2ybc'
_symmetry_space_group_name_H-M 'P 1 21/c 1'
_cell_angle_alpha 90
_cell_angle_beta 98.2735(7)
_cell_angle_gamma 90
_cell_formula_units_Z 8
_cell_length_a 29.4897(5)
_cell_length_b 5.6348(2)
_cell_length_c 18.6928(3)
_cell_measurement_temperature 150
_cell_volume 3073.83(13)
_diffrn_ambient_temperature 150
_exptl_crystal_density_diffrn 1.280
_cod_depositor_comments
;
The following automatic conversions were performed:
'_symmetry_cell_setting' value 'Monoclinic' changed to 'monoclinic'
according to '/home/saulius/struct/CIF-dictionaries/cif_core.dic'
dictionary named 'cif_core.dic' version 2.4.1 from 2010-06-29.

Automatic conversion script
Id: cif_fix_enum 1527 2010-12-29 10:47:43Z saulius 
;
_cod_original_sg_symbol_H-M 'P 21/c'
_cod_original_formula_sum ' C18 H17 O2 P1 '
_cod_database_code 4020757

loop_
_symmetry_equiv_pos_as_xyz
x,y,z
-x,-y,-z
-x,y+1/2,-z+1/2
x,-y+1/2,z+1/2

loop_
_atom_site_label
_atom_site_type_symbol
_atom_site_fract_x
_atom_site_fract_y
_atom_site_fract_z
_atom_site_U_iso_or_equiv
_atom_site_occupancy
_atom_site_adp_type
P1 P 0.487533(17) 0.38689(9) 0.61407(2) 0.0292 1.0000 Uani
O1 O 0.47780(5) 0.6410(2) 0.59965(7) 0.0376 1.0000 Uani
O2 O 0.49542(4) 0.3124(2) 0.69736(7) 0.0309 1.0000 Uani
C1 C 0.54191(7) 0.3287(3) 0.73568(9) 0.0303 1.0000 Uani
C2 C 0.57227(7) 0.1435(3) 0.70631(10) 0.0305 1.0000 Uani
C3 C 0.57167(7) 0.1769(4) 0.62587(10) 0.0346 1.0000 Uani
C4 C 0.53778(7) 0.2797(4) 0.58216(10) 0.0344 1.0000 Uani
C5 C 0.62024(7) 0.1511(4) 0.74826(10) 0.0328 1.0000 Uani
C6 C 0.64942(8) 0.3407(4) 0.74178(12) 0.0419 1.0000 Uani
C7 C 0.69353(8) 0.3447(5) 0.78048(14) 0.0497 1.0000 Uani
C8 C 0.70878(8) 0.1594(5) 0.82591(13) 0.0490 1.0000 Uani
C9 C 0.67983(8) -0.0289(4) 0.83344(12) 0.0452 1.0000 Uani
C10 C 0.63587(7) -0.0328(4) 0.79542(11) 0.0379 1.0000 Uani
C11 C 0.44159(7) 0.1978(3) 0.57836(10) 0.0315 1.0000 Uani
C12 C 0.40541(7) 0.2887(3) 0.53591(10) 0.0332 1.0000 Uani
C13 C 0.36659(7) 0.1500(3) 0.49891(10) 0.0324 1.0000 Uani
C14 C 0.35271(7) -0.0635(4) 0.52649(11) 0.0367 1.0000 Uani
C15 C 0.31818(8) -0.1958(4) 0.48717(13) 0.0422 1.0000 Uani
C16 C 0.29786(7) -0.1199(4) 0.41944(13) 0.0451 1.0000 Uani
C17 C 0.31086(7) 0.0925(5) 0.39234(12) 0.0459 1.0000 Uani
C18 C 0.34442(7) 0.2296(4) 0.43188(12) 0.0393 1.0000 Uani
P2 P -0.026885(17) 0.16457(9) 0.38010(2) 0.0293 1.0000 Uani
O3 O -0.03779(5) -0.0902(2) 0.38538(7) 0.0378 1.0000 Uani
O4 O -0.01505(4) 0.2497(2) 0.30333(6) 0.0297 1.0000 Uani
C19 C 0.03236(6) 0.2319(3) 0.29128(10) 0.0294 1.0000 Uani
C20 C 0.06201(6) 0.4057(3) 0.33941(10) 0.0314 1.0000 Uani
C21 C 0.05765(7) 0.3632(4) 0.41798(10) 0.0355 1.0000 Uani
C22 C 0.02198(7) 0.2593(4) 0.44099(10) 0.0342 1.0000 Uani
C23 C 0.11096(7) 0.3865(4) 0.32437(10) 0.0347 1.0000 Uani
C24 C 0.13733(8) 0.1888(4) 0.34731(13) 0.0457 1.0000 Uani
C25 C 0.18151(9) 0.1659(5) 0.33084(15) 0.0578 1.0000 Uani
C26 C 0.19946(8) 0.3406(6) 0.29093(15) 0.0609 1.0000 Uani
C27 C 0.17384(9) 0.5364(5) 0.26827(14) 0.0551 1.0000 Uani
C28 C 0.12965(8) 0.5604(4) 0.28428(12) 0.0428 1.0000 Uani
C29 C -0.07298(7) 0.3564(3) 0.39139(10) 0.0327 1.0000 Uani
C30 C -0.10960(7) 0.2771(4) 0.41845(10) 0.0351 1.0000 Uani
C31 C -0.14869(7) 0.4250(4) 0.43250(11) 0.0371 1.0000 Uani
C32 C -0.16043(7) 0.6337(4) 0.39441(12) 0.0424 1.0000 Uani
C33 C -0.19579(8) 0.7754(5) 0.41150(15) 0.0512 1.0000 Uani
C34 C -0.21948(8) 0.7128(5) 0.46754(16) 0.0570 1.0000 Uani
C35 C -0.20840(8) 0.5070(6) 0.50545(14) 0.0570 1.0000 Uani
C36 C -0.17375(8) 0.3608(5) 0.48777(12) 0.0473 1.0000 Uani
H11 H 0.5544 0.4908 0.7288 0.0366 1.0000 Uiso
H12 H 0.5416 0.2996 0.7884 0.0366 1.0000 Uiso
H21 H 0.5598 -0.0187 0.7132 0.0369 1.0000 Uiso
H31 H 0.5986 0.1176 0.6041 0.0422 1.0000 Uiso
H41 H 0.5406 0.2974 0.5297 0.0419 1.0000 Uiso
H61 H 0.6387 0.4759 0.7090 0.0503 1.0000 Uiso
H71 H 0.7142 0.4825 0.7753 0.0597 1.0000 Uiso
H81 H 0.7405 0.1613 0.8532 0.0584 1.0000 Uiso
H91 H 0.6907 -0.1632 0.8665 0.0536 1.0000 Uiso
H101 H 0.6151 -0.1691 0.8019 0.0454 1.0000 Uiso
H111 H 0.4428 0.0244 0.5899 0.0381 1.0000 Uiso
H121 H 0.4046 0.4646 0.5287 0.0404 1.0000 Uiso
H141 H 0.3677 -0.1212 0.5747 0.0441 1.0000 Uiso
H151 H 0.3078 -0.3470 0.5077 0.0509 1.0000 Uiso
H161 H 0.2738 -0.2194 0.3904 0.0535 1.0000 Uiso
H171 H 0.2960 0.1480 0.3438 0.0542 1.0000 Uiso
H181 H 0.3529 0.3864 0.4125 0.0471 1.0000 Uiso
H191 H 0.0344 0.2687 0.2395 0.0352 1.0000 Uiso
H192 H 0.0436 0.0668 0.3026 0.0352 1.0000 Uiso
H201 H 0.0514 0.5719 0.3283 0.0372 1.0000 Uiso
H211 H 0.0834 0.4170 0.4552 0.0417 1.0000 Uiso
H221 H 0.0225 0.2335 0.4940 0.0403 1.0000 Uiso
H241 H 0.1243 0.0622 0.3759 0.0539 1.0000 Uiso
H251 H 0.2004 0.0238 0.3477 0.0685 1.0000 Uiso
H261 H 0.2312 0.3236 0.2786 0.0733 1.0000 Uiso
H271 H 0.1871 0.6628 0.2400 0.0665 1.0000 Uiso
H281 H 0.1111 0.7031 0.2670 0.0512 1.0000 Uiso
H291 H -0.0715 0.5271 0.3772 0.0392 1.0000 Uiso
H301 H -0.1107 0.1041 0.4301 0.0419 1.0000 Uiso
H321 H -0.1432 0.6818 0.3544 0.0513 1.0000 Uiso
H331 H -0.2042 0.9235 0.3832 0.0615 1.0000 Uiso
H341 H -0.2445 0.8172 0.4803 0.0691 1.0000 Uiso
H351 H -0.2254 0.4622 0.5460 0.0695 1.0000 Uiso
H361 H -0.1666 0.2087 0.5146 0.0573 1.0000 Uiso

loop_
_atom_site_aniso_label
_atom_site_aniso_U_11
_atom_site_aniso_U_22
_atom_site_aniso_U_33
_atom_site_aniso_U_23
_atom_site_aniso_U_13
_atom_site_aniso_U_12
P1 0.0405(3) 0.0254(2) 0.0224(2) 0.00182(18) 0.00677(18) 0.0026(2)
O1 0.0567(9) 0.0257(7) 0.0304(7) 0.0010(5) 0.0064(6) 0.0023(6)
O2 0.0378(7) 0.0327(7) 0.0231(6) 0.0023(5) 0.0078(5) 0.0033(6)
C1 0.0367(9) 0.0320(10) 0.0228(8) 0.0022(7) 0.0058(7) 0.0025(8)
C2 0.0376(9) 0.0284(9) 0.0264(9) 0.0006(7) 0.0073(7) 0.0014(8)
C3 0.0401(10) 0.0364(10) 0.0289(9) -0.0040(8) 0.0101(8) 0.0012(9)
C4 0.0451(11) 0.0377(11) 0.0219(9) -0.0018(8) 0.0104(8) 0.0008(9)
C5 0.0387(10) 0.0333(10) 0.0279(9) -0.0003(8) 0.0095(7) 0.0026(8)
C6 0.0464(12) 0.0417(12) 0.0377(11) 0.0097(9) 0.0059(9) -0.0036(10)
C7 0.0460(12) 0.0525(14) 0.0508(13) 0.0059(11) 0.0081(10) -0.0118(11)
C8 0.0422(12) 0.0618(15) 0.0419(12) 0.0000(11) 0.0020(9) 0.0003(11)
C9 0.0495(13) 0.0459(13) 0.0386(11) 0.0077(10) 0.0004(9) 0.0047(10)
C10 0.0428(11) 0.0341(10) 0.0366(10) 0.0045(9) 0.0054(8) 0.0004(9)
C11 0.0425(10) 0.0262(9) 0.0266(9) 0.0011(7) 0.0078(8) 0.0017(8)
C12 0.0430(11) 0.0287(10) 0.0293(9) 0.0010(8) 0.0100(8) 0.0053(8)
C13 0.0340(9) 0.0331(10) 0.0313(9) -0.0014(8) 0.0088(7) 0.0089(8)
C14 0.0408(11) 0.0361(10) 0.0333(10) 0.0022(8) 0.0050(8) 0.0043(9)
C15 0.0393(11) 0.0398(12) 0.0481(12) 0.0001(10) 0.0079(9) -0.0009(9)
C16 0.0324(10) 0.0537(14) 0.0478(12) -0.0056(11) 0.0008(9) -0.0001(10)
C17 0.0351(11) 0.0610(15) 0.0394(11) 0.0085(11) -0.0021(9) 0.0073(10)
C18 0.0377(11) 0.0403(11) 0.0399(11) 0.0097(9) 0.0054(9) 0.0085(9)
P2 0.0405(3) 0.0254(2) 0.0217(2) 0.00038(18) 0.00315(18) -0.0053(2)
O3 0.0573(9) 0.0271(7) 0.0290(7) 0.0015(6) 0.0068(6) -0.0071(6)
O4 0.0349(7) 0.0316(7) 0.0218(6) 0.0021(5) 0.0013(5) -0.0039(6)
C19 0.0348(9) 0.0292(9) 0.0240(8) 0.0018(7) 0.0033(7) -0.0019(8)
C20 0.0355(10) 0.0288(9) 0.0286(9) 0.0004(8) 0.0001(7) -0.0034(8)
C21 0.0389(10) 0.0380(11) 0.0274(9) -0.0063(8) -0.0033(8) -0.0022(9)
C22 0.0461(11) 0.0339(10) 0.0208(8) -0.0008(8) -0.0011(8) -0.0015(9)
C23 0.0358(10) 0.0375(11) 0.0291(9) -0.0025(8) -0.0013(7) -0.0045(8)
C24 0.0403(11) 0.0484(13) 0.0462(12) 0.0076(10) -0.0014(9) 0.0010(10)
C25 0.0420(12) 0.0695(17) 0.0597(15) 0.0077(14) 0.0001(11) 0.0119(12)
C26 0.0375(12) 0.091(2) 0.0550(15) 0.0059(15) 0.0091(10) 0.0034(13)
C27 0.0483(13) 0.0708(17) 0.0472(13) 0.0138(12) 0.0097(10) -0.0058(13)
C28 0.0445(11) 0.0458(12) 0.0378(11) 0.0056(10) 0.0042(9) -0.0041(10)
C29 0.0427(10) 0.0278(9) 0.0276(9) -0.0017(7) 0.0046(8) -0.0042(8)
C30 0.0419(11) 0.0336(10) 0.0292(9) -0.0027(8) 0.0031(8) -0.0096(8)
C31 0.0375(11) 0.0404(11) 0.0332(10) -0.0096(9) 0.0049(8) -0.0119(9)
C32 0.0380(11) 0.0452(12) 0.0449(12) -0.0079(10) 0.0092(9) -0.0051(9)
C33 0.0455(13) 0.0499(14) 0.0583(14) -0.0131(11) 0.0073(11) -0.0039(11)
C34 0.0401(12) 0.0687(18) 0.0638(16) -0.0282(14) 0.0130(11) -0.0092(12)
C35 0.0426(13) 0.0805(19) 0.0507(14) -0.0186(14) 0.0163(11) -0.0233(13)
C36 0.0439(12) 0.0576(15) 0.0418(12) -0.0072(10) 0.0108(9) -0.0196(11)

loop_
_geom_bond_atom_site_label_1
_geom_bond_site_symmetry_1
_geom_bond_atom_site_label_2
_geom_bond_site_symmetry_2
_geom_bond_distance
_geom_bond_publ_flag
P1 . O1 . 1.4774(14) yes
P1 . O2 . 1.5969(13) yes
P1 . C4 . 1.780(2) yes
P1 . C11 . 1.777(2) yes
O2 . C1 . 1.455(2) yes
C1 . C2 . 1.528(3) yes
C1 . H11 . 1.000 no
C1 . H12 . 1.000 no
C2 . C3 . 1.513(3) yes
C2 . C5 . 1.516(3) yes
C2 . H21 . 1.000 no
C3 . C4 . 1.329(3) yes
C3 . H31 . 1.000 no
C4 . H41 . 1.000 no
C5 . C6 . 1.388(3) yes
C5 . C10 . 1.395(3) yes
C6 . C7 . 1.394(3) yes
C6 . H61 . 1.000 no
C7 . C8 . 1.380(4) yes
C7 . H71 . 1.000 no
C8 . C9 . 1.382(3) yes
C8 . H81 . 1.000 no
C9 . C10 . 1.386(3) yes
C9 . H91 . 1.000 no
C10 . H101 . 1.000 no
C11 . C12 . 1.337(3) yes
C11 . H111 . 1.000 no
C12 . C13 . 1.474(3) yes
C12 . H121 . 1.000 no
C13 . C14 . 1.393(3) yes
C13 . C18 . 1.401(3) yes
C14 . C15 . 1.385(3) yes
C14 . H141 . 1.000 no
C15 . C16 . 1.388(3) yes
C15 . H151 . 1.000 no
C16 . C17 . 1.375(3) yes
C16 . H161 . 1.000 no
C17 . C18 . 1.383(3) yes
C17 . H171 . 1.000 no
C18 . H181 . 1.000 no
P2 . O3 . 1.4774(14) yes
P2 . O4 . 1.5985(13) yes
P2 . C22 . 1.785(2) yes
P2 . C29 . 1.773(2) yes
O4 . C19 . 1.451(2) yes
C19 . C20 . 1.519(3) yes
C19 . H191 . 1.000 no
C19 . H192 . 1.000 no
C20 . C21 . 1.512(3) yes
C20 . C23 . 1.514(3) yes
C20 . H201 . 1.000 no
C21 . C22 . 1.328(3) yes
C21 . H211 . 1.000 no
C22 . H221 . 1.000 no
C23 . C24 . 1.390(3) yes
C23 . C28 . 1.395(3) yes
C24 . C25 . 1.387(3) yes
C24 . H241 . 1.000 no
C25 . C26 . 1.385(4) yes
C25 . H251 . 1.000 no
C26 . C27 . 1.369(4) yes
C26 . H261 . 1.000 no
C27 . C28 . 1.385(3) yes
C27 . H271 . 1.000 no
C28 . H281 . 1.000 no
C29 . C30 . 1.334(3) yes
C29 . H291 . 1.000 no
C30 . C31 . 1.476(3) yes
C30 . H301 . 1.000 no
C31 . C32 . 1.392(3) yes
C31 . C36 . 1.402(3) yes
C32 . C33 . 1.387(3) yes
C32 . H321 . 1.000 no
C33 . C34 . 1.386(4) yes
C33 . H331 . 1.000 no
C34 . C35 . 1.374(4) yes
C34 . H341 . 1.000 no
C35 . C36 . 1.389(4) yes
C35 . H351 . 1.000 no
C36 . H361 . 1.000 no
